data_2213098
loop_
_publ_author_name
'Gong, Dao-Jun'
'Wei, Hua'
'Li, Ya-Hong'

_publ_section_title
;(<i>N</i>-<i>tert</i>-Butylimido)chlorido[dimethyl(1<i>H</i>-pyrrol-2-ylmethyl)amine-\k^2^<i>N</i>,<i>N</i>']bis(pyridine-\k<i>N</i>)titanium(IV)
 toluene solvate
;
_journal_coeditor_code AT2268
_journal_issue 5
_journal_name_full 'Acta Crystallographica Section E'
_journal_page_first m1414
_journal_page_last m1414
_journal_paper_doi 10.1107/S1600536807017497
_journal_volume 63
_journal_year 2007
_chemical_formula_iupac '[Ti (C4 H9 N) Cl (C5 H5 N)2 (C7 H11 N2)] , C7 H8'
_chemical_formula_moiety 'C21 H30 Cl N5 Ti , C7 H8'
_chemical_formula_sum 'C28 H38 Cl N5 Ti'
_chemical_formula_weight 527.98
_chemical_name_systematic
;
(N-tert-Butylimido)chlorido[dimethyl(1H-pyrrol-2-ylmethyl)amine-
\k^2^N,N']bis(pyridine-\kN)titanium(IV) toluene solvate
;
_space_group_IT_number 14
_symmetry_cell_setting monoclinic
_symmetry_space_group_name_Hall '-P 2yn'
_symmetry_space_group_name_H-M 'P 1 21/n 1'
_atom_sites_solution_hydrogens geom
_atom_sites_solution_primary direct
_atom_sites_solution_secondary difmap
_audit_creation_method SHELXL97
_cell_angle_alpha 90.00
_cell_angle_beta 95.507(4)
_cell_angle_gamma 90.00
_cell_formula_units_Z 4
_cell_length_a 10.5646(14)
_cell_length_b 15.605(2)
_cell_length_c 17.432(2)
_cell_measurement_reflns_used 7469
_cell_measurement_temperature 153(2)
_cell_measurement_theta_max 25.3
_cell_measurement_theta_min 3.2
_cell_volume 2860.6(6)
_computing_cell_refinement CrystalClear
_computing_data_collection 'CrystalClear (Rigaku/MSC, 2005)'
_computing_data_reduction 'CrystalStructure (Rigaku/MSC, 2005)'
_computing_molecular_graphics 'SHELXTL (Bruker, 2001)'
_computing_publication_material SHELXTL
_computing_structure_refinement 'SHELXL97 (Sheldrick, 1997)'
_computing_structure_solution 'SHELXS97 (Sheldrick, 1997)'
_diffrn_ambient_temperature 153(2)
_diffrn_detector_area_resol_mean 7.31
_diffrn_measured_fraction_theta_full 0.998
_diffrn_measured_fraction_theta_max 0.998
_diffrn_measurement_device_type 'Rigaku Mercury'
_diffrn_measurement_method \w
_diffrn_radiation_monochromator graphite
_diffrn_radiation_source 'fine-focus sealed tube'
_diffrn_radiation_type MoK\a
_diffrn_radiation_wavelength 0.71070
_diffrn_reflns_av_R_equivalents 0.0881
_diffrn_reflns_av_sigmaI/netI 0.0665
_diffrn_reflns_limit_h_max 12
_diffrn_reflns_limit_h_min -12
_diffrn_reflns_limit_k_max 18
_diffrn_reflns_limit_k_min -18
_diffrn_reflns_limit_l_max 20
_diffrn_reflns_limit_l_min -20
_diffrn_reflns_number 27774
_diffrn_reflns_theta_full 25.35
_diffrn_reflns_theta_max 25.35
_diffrn_reflns_theta_min 3.18
_exptl_absorpt_coefficient_mu 0.417
_exptl_absorpt_correction_T_max 0.939
_exptl_absorpt_correction_T_min 0.745
_exptl_absorpt_correction_type multi-scan
_exptl_absorpt_process_details '(REQAB; Jacobson, 1998)'
_exptl_crystal_colour orange-yellow
_exptl_crystal_density_diffrn 1.226
_exptl_crystal_density_method 'not measured'
_exptl_crystal_description block
_exptl_crystal_F_000 1120
_exptl_crystal_size_max 0.30
_exptl_crystal_size_mid 0.20
_exptl_crystal_size_min 0.15
_refine_diff_density_max 0.374
_refine_diff_density_min -0.347
_refine_ls_extinction_method none
_refine_ls_goodness_of_fit_ref 1.139
_refine_ls_hydrogen_treatment constr
_refine_ls_matrix_type full
_refine_ls_number_parameters 323
_refine_ls_number_reflns 5227
_refine_ls_number_restraints 0
_refine_ls_restrained_S_all 1.139
_refine_ls_R_factor_all 0.1032
_refine_ls_R_factor_gt 0.0726
_refine_ls_shift/su_max 0.002
_refine_ls_shift/su_mean 0.000
_refine_ls_structure_factor_coef Fsqd
_refine_ls_weighting_details 'calc w = 1/[\s^2^(Fo^2^)+(0.0334P)^2^+3.8455P] where P=(Fo^2^+2Fc^2^)/3'
_refine_ls_weighting_scheme calc
_refine_ls_wR_factor_gt 0.1265
_refine_ls_wR_factor_ref 0.1380
_reflns_number_gt 3910
_reflns_number_total 5227
_reflns_threshold_expression I>2\s(I)
_cod_data_source_file at2268.cif
_cod_data_source_block I
_cod_original_sg_symbol_H-M 'P 21/n'
_cod_database_code 2213098
_cod_database_fobs_code 2213098

loop_
_symmetry_equiv_pos_as_xyz
'x, y, z'
'-x+1/2, y+1/2, -z+1/2'
'-x, -y, -z'
'x-1/2, -y-1/2, z-1/2'

loop_
_atom_site_type_symbol
_atom_site_label
_atom_site_fract_x
_atom_site_fract_y
_atom_site_fract_z
_atom_site_U_iso_or_equiv
_atom_site_adp_type
_atom_site_calc_flag
_atom_site_refinement_flags
_atom_site_occupancy
Ti Ti 0.28648(6) 0.78065(4) 0.61619(4) 0.02125(18) Uani d . 1
Cl Cl 0.20129(9) 0.77167(6) 0.73991(5) 0.0287(2) Uani d . 1
N N1 0.4229(3) 0.77268(18) 0.53870(16) 0.0208(6) Uani d . 1
N N2 0.4963(3) 0.78443(19) 0.69666(16) 0.0229(7) Uani d . 1
N N3 0.1535(3) 0.79291(19) 0.55539(17) 0.0249(7) Uani d . 1
N N4 0.3083(3) 0.92353(19) 0.62425(17) 0.0237(7) Uani d . 1
N N5 0.2788(3) 0.63571(19) 0.60822(17) 0.0235(7) Uani d . 1
C C1 0.4128(4) 0.7420(2) 0.4639(2) 0.0269(9) Uani d . 1
H H1 0.3355 0.7387 0.4313 0.032 Uiso calc R 1
C C2 0.5283(4) 0.7173(2) 0.4432(2) 0.0286(9) Uani d . 1
H H2 0.5459 0.6947 0.3948 0.034 Uiso calc R 1
C C3 0.6175(4) 0.7320(2) 0.5086(2) 0.0272(9) Uani d . 1
H H3 0.7063 0.7207 0.5122 0.033 Uiso calc R 1
C C4 0.5508(3) 0.7656(2) 0.5649(2) 0.0224(8) Uani d . 1
C C5 0.5915(3) 0.8026(2) 0.6417(2) 0.0270(9) Uani d . 1
H H5A 0.6746 0.7780 0.6615 0.032 Uiso calc R 1
H H5B 0.6021 0.8654 0.6369 0.032 Uiso calc R 1
C C6 0.5096(4) 0.8476(3) 0.7600(2) 0.0323(9) Uani d . 1
H H6A 0.5942 0.8424 0.7880 0.048 Uiso calc R 1
H H6B 0.4446 0.8369 0.7953 0.048 Uiso calc R 1
H H6C 0.4988 0.9056 0.7387 0.048 Uiso calc R 1
C C7 0.5217(4) 0.6992(2) 0.7319(2) 0.0326(10) Uani d . 1
H H7A 0.6038 0.7002 0.7631 0.049 Uiso calc R 1
H H7B 0.5237 0.6561 0.6912 0.049 Uiso calc R 1
H H7C 0.4543 0.6850 0.7646 0.049 Uiso calc R 1
C C8 0.0369(3) 0.8149(2) 0.5080(2) 0.0290(9) Uani d . 1
C C9 -0.0585(4) 0.8480(3) 0.5615(3) 0.0391(11) Uani d . 1
H H9A -0.0748 0.8034 0.5989 0.059 Uiso calc R 1
H H9B -0.1383 0.8630 0.5310 0.059 Uiso calc R 1
H H9C -0.0238 0.8989 0.5889 0.059 Uiso calc R 1
C C10 0.0665(4) 0.8847(3) 0.4507(3) 0.0457(12) Uani d . 1
H H10A 0.0970 0.9361 0.4790 0.069 Uiso calc R 1
H H10B -0.0108 0.8985 0.4173 0.069 Uiso calc R 1
H H10C 0.1323 0.8641 0.4192 0.069 Uiso calc R 1
C C11 -0.0137(4) 0.7350(3) 0.4650(2) 0.0393(10) Uani d . 1
H H11A 0.0518 0.7120 0.4346 0.059 Uiso calc R 1
H H11B -0.0894 0.7499 0.4307 0.059 Uiso calc R 1
H H11C -0.0361 0.6918 0.5022 0.059 Uiso calc R 1
C C12 0.2603(4) 0.9699(2) 0.6796(2) 0.0281(9) Uani d . 1
H H12 0.2242 0.9405 0.7199 0.034 Uiso calc R 1
C C13 0.2613(4) 1.0579(2) 0.6802(2) 0.0304(9) Uani d . 1
H H13 0.2262 1.0883 0.7203 0.037 Uiso calc R 1
C C14 0.3131(4) 1.1015(2) 0.6226(2) 0.0306(9) Uani d . 1
H H14 0.3157 1.1624 0.6226 0.037 Uiso calc R 1
C C15 0.3614(4) 1.0553(2) 0.5648(2) 0.0302(9) Uani d . 1
H H15 0.3969 1.0837 0.5237 0.036 Uiso calc R 1
C C16 0.3574(3) 0.9673(2) 0.5676(2) 0.0270(9) Uani d . 1
H H16 0.3909 0.9358 0.5275 0.032 Uiso calc R 1
C C17 0.3656(4) 0.5853(2) 0.5789(2) 0.0287(9) Uani d . 1
H H17 0.4418 0.6111 0.5653 0.034 Uiso calc R 1
C C18 0.3502(4) 0.4982(2) 0.5674(2) 0.0335(10) Uani d . 1
H H18 0.4155 0.4649 0.5481 0.040 Uiso calc R 1
C C19 0.2380(4) 0.4605(3) 0.5845(2) 0.0382(10) Uani d . 1
H H19 0.2244 0.4008 0.5770 0.046 Uiso calc R 1
C C20 0.1462(4) 0.5112(3) 0.6126(2) 0.0361(10) Uani d . 1
H H20 0.0679 0.4871 0.6246 0.043 Uiso calc R 1
C C21 0.1701(4) 0.5976(2) 0.6231(2) 0.0307(9) Uani d . 1
H H21 0.1058 0.6320 0.6421 0.037 Uiso calc R 1
C C22 0.2942(4) 0.5083(3) 0.2703(2) 0.0376(10) Uani d . 1
C C23 0.2439(4) 0.4756(3) 0.2002(3) 0.0394(11) Uani d . 1
H H23 0.2702 0.4990 0.1540 0.047 Uiso calc R 1
C C24 0.1569(4) 0.4101(3) 0.1958(3) 0.0536(13) Uani d . 1
H H24 0.1227 0.3894 0.1469 0.064 Uiso calc R 1
C C25 0.1191(5) 0.3744(3) 0.2618(4) 0.0651(16) Uani d . 1
H H25 0.0588 0.3291 0.2588 0.078 Uiso calc R 1
C C26 0.1692(5) 0.4047(4) 0.3321(4) 0.0639(16) Uani d . 1
H H26 0.1446 0.3797 0.3781 0.077 Uiso calc R 1
C C27 0.2549(4) 0.4711(3) 0.3363(3) 0.0490(12) Uani d . 1
H H27 0.2879 0.4921 0.3854 0.059 Uiso calc R 1
C C28 0.3885(5) 0.5808(3) 0.2746(3) 0.0656(15) Uani d . 1
H H28A 0.3721 0.6174 0.2291 0.098 Uiso calc R 1
H H28B 0.4749 0.5575 0.2764 0.098 Uiso calc R 1
H H28C 0.3798 0.6146 0.3212 0.098 Uiso calc R 1

loop_
_atom_site_aniso_label
_atom_site_aniso_U_11
_atom_site_aniso_U_22
_atom_site_aniso_U_33
_atom_site_aniso_U_12
_atom_site_aniso_U_13
_atom_site_aniso_U_23
Ti 0.0233(3) 0.0179(3) 0.0231(4) 0.0003(3) 0.0051(3) 0.0004(3)
Cl 0.0340(5) 0.0250(5) 0.0285(5) -0.0003(4) 0.0115(4) 0.0026(4)
N1 0.0216(15) 0.0168(15) 0.0245(16) 0.0016(13) 0.0041(13) 0.0002(12)
N2 0.0256(16) 0.0201(16) 0.0235(16) -0.0006(14) 0.0047(13) -0.0001(13)
N3 0.0225(16) 0.0243(17) 0.0282(17) 0.0018(14) 0.0035(13) 0.0005(13)
N4 0.0266(17) 0.0210(16) 0.0233(17) 0.0009(13) 0.0023(14) 0.0003(13)
N5 0.0257(17) 0.0225(16) 0.0226(17) 0.0028(14) 0.0033(13) 0.0010(13)
C1 0.035(2) 0.023(2) 0.023(2) -0.0019(17) 0.0052(17) 0.0020(15)
C2 0.035(2) 0.022(2) 0.030(2) -0.0048(18) 0.0130(17) -0.0021(16)
C3 0.025(2) 0.023(2) 0.035(2) 0.0018(17) 0.0074(17) 0.0014(17)
C4 0.0185(17) 0.0201(19) 0.029(2) 0.0002(15) 0.0052(15) 0.0052(15)
C5 0.0227(19) 0.030(2) 0.029(2) -0.0041(17) 0.0039(16) -0.0007(16)
C6 0.033(2) 0.039(2) 0.025(2) -0.0010(19) 0.0017(18) -0.0051(18)
C7 0.031(2) 0.033(2) 0.033(2) 0.0028(18) 0.0013(18) 0.0073(17)
C8 0.027(2) 0.029(2) 0.031(2) -0.0002(17) 0.0038(17) 0.0015(17)
C9 0.026(2) 0.043(3) 0.048(3) 0.006(2) 0.0004(19) -0.004(2)
C10 0.037(3) 0.051(3) 0.048(3) -0.002(2) -0.004(2) 0.018(2)
C11 0.035(2) 0.046(3) 0.036(2) -0.006(2) -0.0017(19) -0.010(2)
C12 0.036(2) 0.022(2) 0.027(2) 0.0023(17) 0.0084(17) 0.0025(16)
C13 0.041(2) 0.0199(19) 0.031(2) 0.0055(18) 0.0044(18) -0.0031(17)
C14 0.034(2) 0.0186(19) 0.038(2) 0.0013(17) -0.0021(19) -0.0008(17)
C15 0.034(2) 0.022(2) 0.036(2) -0.0012(18) 0.0088(18) 0.0077(17)
C16 0.029(2) 0.025(2) 0.028(2) 0.0031(17) 0.0097(17) 0.0016(16)
C17 0.034(2) 0.020(2) 0.033(2) 0.0014(17) 0.0088(18) 0.0026(16)
C18 0.041(2) 0.022(2) 0.038(2) 0.0041(19) 0.0082(19) 0.0003(17)
C19 0.050(3) 0.021(2) 0.044(3) -0.003(2) 0.011(2) -0.0039(18)
C20 0.037(2) 0.029(2) 0.043(3) -0.0065(19) 0.008(2) -0.0006(19)
C21 0.034(2) 0.024(2) 0.035(2) -0.0006(18) 0.0067(18) 0.0039(17)
C22 0.039(2) 0.037(2) 0.037(3) 0.012(2) 0.001(2) 0.0002(19)
C23 0.038(2) 0.040(3) 0.041(3) 0.009(2) 0.005(2) -0.005(2)
C24 0.039(3) 0.054(3) 0.065(4) 0.014(3) -0.005(3) -0.017(3)
C25 0.032(3) 0.049(3) 0.116(5) 0.003(2) 0.014(3) 0.000(3)
C26 0.045(3) 0.074(4) 0.077(4) 0.016(3) 0.024(3) 0.030(3)
C27 0.043(3) 0.062(3) 0.041(3) 0.016(3) 0.000(2) 0.003(2)
C28 0.066(4) 0.060(4) 0.070(4) -0.011(3) 0.000(3) -0.008(3)

loop_
_atom_type_symbol
_atom_type_description
_atom_type_scat_dispersion_real
_atom_type_scat_dispersion_imag
_atom_type_scat_source
C C 0.0033 0.0016 'International Tables Vol C Tables 4.2.6.8 and 6.1.1.4'
H H 0.0000 0.0000 'International Tables Vol C Tables 4.2.6.8 and 6.1.1.4'
Cl Cl 0.1484 0.1585 'International Tables Vol C Tables 4.2.6.8 and 6.1.1.4'
N N 0.0061 0.0033 'International Tables Vol C Tables 4.2.6.8 and 6.1.1.4'
Ti Ti 0.2776 0.4457 'International Tables Vol C Tables 4.2.6.8 and 6.1.1.4'

loop_
_geom_angle_atom_site_label_1
_geom_angle_atom_site_label_2
_geom_angle_atom_site_label_3
_geom_angle
_geom_angle_publ_flag
N3 Ti N1 100.75(13) yes
N3 Ti N4 90.05(13) yes
N1 Ti N4 91.54(11) yes
N3 Ti N5 92.98(13) yes
N1 Ti N5 85.59(11) yes
N4 Ti N5 176.17(11) yes
N3 Ti Cl 102.00(11) yes
N1 Ti Cl 156.85(9) yes
N4 Ti Cl 92.66(8) yes
N5 Ti Cl 89.01(8) yes
N3 Ti N2 170.61(13) yes
N1 Ti N2 74.53(10) yes
N4 Ti N2 82.05(10) yes
N5 Ti N2 94.72(10) yes
Cl Ti N2 83.52(7) ?
C1 N1 C4 105.5(3) ?
C1 N1 Ti 129.8(2) ?
C4 N1 Ti 120.4(2) ?
C6 N2 C7 106.9(3) ?
C6 N2 C5 109.5(3) ?
C7 N2 C5 109.5(3) ?
C6 N2 Ti 116.7(2) ?
C7 N2 Ti 109.0(2) ?
C5 N2 Ti 105.1(2) ?
C8 N3 Ti 172.1(3) ?
C12 N4 C16 116.9(3) ?
C12 N4 Ti 122.4(2) ?
C16 N4 Ti 120.2(2) ?
C21 N5 C17 116.2(3) ?
C21 N5 Ti 117.2(2) ?
C17 N5 Ti 125.8(2) ?
C2 C1 N1 111.0(3) ?
C2 C1 H1 124.5 ?
N1 C1 H1 124.5 ?
C1 C2 C3 106.4(3) ?
C1 C2 H2 126.8 ?
C3 C2 H2 126.8 ?
C4 C3 C2 106.8(3) ?
C4 C3 H3 126.6 ?
C2 C3 H3 126.6 ?
C3 C4 N1 110.3(3) ?
C3 C4 C5 132.3(3) ?
N1 C4 C5 117.0(3) ?
N2 C5 C4 110.7(3) ?
N2 C5 H5A 109.5 ?
C4 C5 H5A 109.5 ?
N2 C5 H5B 109.5 ?
C4 C5 H5B 109.5 ?
H5A C5 H5B 108.1 ?
N2 C6 H6A 109.5 ?
N2 C6 H6B 109.5 ?
H6A C6 H6B 109.5 ?
N2 C6 H6C 109.5 ?
H6A C6 H6C 109.5 ?
H6B C6 H6C 109.5 ?
N2 C7 H7A 109.5 ?
N2 C7 H7B 109.5 ?
H7A C7 H7B 109.5 ?
N2 C7 H7C 109.5 ?
H7A C7 H7C 109.5 ?
H7B C7 H7C 109.5 ?
N3 C8 C11 108.9(3) ?
N3 C8 C9 107.8(3) ?
C11 C8 C9 110.8(3) ?
N3 C8 C10 108.9(3) ?
C11 C8 C10 110.2(3) ?
C9 C8 C10 110.2(3) ?
C8 C9 H9A 109.5 ?
C8 C9 H9B 109.5 ?
H9A C9 H9B 109.5 ?
C8 C9 H9C 109.5 ?
H9A C9 H9C 109.5 ?
H9B C9 H9C 109.5 ?
C8 C10 H10A 109.5 ?
C8 C10 H10B 109.5 ?
H10A C10 H10B 109.5 ?
C8 C10 H10C 109.5 ?
H10A C10 H10C 109.5 ?
H10B C10 H10C 109.5 ?
C8 C11 H11A 109.5 ?
C8 C11 H11B 109.5 ?
H11A C11 H11B 109.5 ?
C8 C11 H11C 109.5 ?
H11A C11 H11C 109.5 ?
H11B C11 H11C 109.5 ?
N4 C12 C13 122.8(4) ?
N4 C12 H12 118.6 ?
C13 C12 H12 118.6 ?
C14 C13 C12 119.6(4) ?
C14 C13 H13 120.2 ?
C12 C13 H13 120.2 ?
C13 C14 C15 118.5(3) ?
C13 C14 H14 120.7 ?
C15 C14 H14 120.7 ?
C16 C15 C14 118.9(4) ?
C16 C15 H15 120.6 ?
C14 C15 H15 120.6 ?
N4 C16 C15 123.3(4) ?
N4 C16 H16 118.4 ?
C15 C16 H16 118.4 ?
N5 C17 C18 123.7(4) ?
N5 C17 H17 118.1 ?
C18 C17 H17 118.1 ?
C19 C18 C17 118.6(4) ?
C19 C18 H18 120.7 ?
C17 C18 H18 120.7 ?
C20 C19 C18 118.7(4) ?
C20 C19 H19 120.6 ?
C18 C19 H19 120.6 ?
C19 C20 C21 118.8(4) ?
C19 C20 H20 120.6 ?
C21 C20 H20 120.6 ?
N5 C21 C20 123.9(4) ?
N5 C21 H21 118.1 ?
C20 C21 H21 118.1 ?
C23 C22 C27 117.3(4) ?
C23 C22 C28 121.2(4) ?
C27 C22 C28 121.4(4) ?
C24 C23 C22 121.5(5) ?
C24 C23 H23 119.2 ?
C22 C23 H23 119.2 ?
C25 C24 C23 120.2(5) ?
C25 C24 H24 119.9 ?
C23 C24 H24 119.9 ?
C24 C25 C26 119.4(5) ?
C24 C25 H25 120.3 ?
C26 C25 H25 120.3 ?
C25 C26 C27 120.2(5) ?
C25 C26 H26 119.9 ?
C27 C26 H26 119.9 ?
C26 C27 C22 121.3(5) ?
C26 C27 H27 119.4 ?
C22 C27 H27 119.4 ?
C22 C28 H28A 109.5 ?
C22 C28 H28B 109.5 ?
H28A C28 H28B 109.5 ?
C22 C28 H28C 109.5 ?
H28A C28 H28C 109.5 ?
H28B C28 H28C 109.5 ?

loop_
_geom_bond_atom_site_label_1
_geom_bond_atom_site_label_2
_geom_bond_distance
_geom_bond_publ_flag
Ti N3 1.687(3) yes
Ti N1 2.071(3) yes
Ti N4 2.245(3) yes
Ti N5 2.267(3) yes
Ti Cl 2.4195(11) yes
Ti N2 2.508(3) yes
N1 C1 1.383(4) ?
N1 C4 1.389(4) ?
N2 C6 1.477(5) ?
N2 C7 1.478(5) ?
N2 C5 1.482(4) ?
N3 C8 1.457(5) ?
N4 C12 1.343(5) ?
N4 C16 1.345(4) ?
N5 C21 1.341(5) ?
N5 C17 1.346(5) ?
C1 C2 1.361(5) ?
C1 H1 0.9500 ?
C2 C3 1.426(5) ?
C2 H2 0.9500 ?
C3 C4 1.367(5) ?
C3 H3 0.9500 ?
C4 C5 1.484(5) ?
C5 H5A 0.9900 ?
C5 H5B 0.9900 ?
C6 H6A 0.9800 ?
C6 H6B 0.9800 ?
C6 H6C 0.9800 ?
C7 H7A 0.9800 ?
C7 H7B 0.9800 ?
C7 H7C 0.9800 ?
C8 C11 1.524(5) ?
C8 C9 1.528(5) ?
C8 C10 1.530(5) ?
C9 H9A 0.9800 ?
C9 H9B 0.9800 ?
C9 H9C 0.9800 ?
C10 H10A 0.9800 ?
C10 H10B 0.9800 ?
C10 H10C 0.9800 ?
C11 H11A 0.9800 ?
C11 H11B 0.9800 ?
C11 H11C 0.9800 ?
C12 C13 1.374(5) ?
C12 H12 0.9500 ?
C13 C14 1.370(5) ?
C13 H13 0.9500 ?
C14 C15 1.377(5) ?
C14 H14 0.9500 ?
C15 C16 1.375(5) ?
C15 H15 0.9500 ?
C16 H16 0.9500 ?
C17 C18 1.381(5) ?
C17 H17 0.9500 ?
C18 C19 1.381(6) ?
C18 H18 0.9500 ?
C19 C20 1.377(6) ?
C19 H19 0.9500 ?
C20 C21 1.380(5) ?
C20 H20 0.9500 ?
C21 H21 0.9500 ?
C22 C23 1.383(6) ?
C22 C27 1.388(6) ?
C22 C28 1.504(6) ?
C23 C24 1.372(6) ?
C23 H23 0.9500 ?
C24 C25 1.371(7) ?
C24 H24 0.9500 ?
C25 C26 1.373(8) ?
C25 H25 0.9500 ?
C26 C27 1.373(7) ?
C26 H26 0.9500 ?
C27 H27 0.9500 ?
C28 H28A 0.9800 ?
C28 H28B 0.9800 ?
C28 H28C 0.9800 ?

loop_
_geom_torsion_atom_site_label_1
_geom_torsion_atom_site_label_2
_geom_torsion_atom_site_label_3
_geom_torsion_atom_site_label_4
_geom_torsion
N3 Ti N1 C1 -29.6(3)
N4 Ti N1 C1 -120.0(3)
N5 Ti N1 C1 62.6(3)
Cl Ti N1 C1 139.6(3)
N2 Ti N1 C1 158.7(3)
N3 Ti N1 C4 177.3(3)
N4 Ti N1 C4 86.9(3)
N5 Ti N1 C4 -90.5(3)
Cl Ti N1 C4 -13.5(4)
N2 Ti N1 C4 5.6(2)
N3 Ti N2 C6 75.7(8)
N1 Ti N2 C6 136.6(3)
N4 Ti N2 C6 42.7(3)
N5 Ti N2 C6 -139.3(3)
Cl Ti N2 C6 -50.9(2)
N3 Ti N2 C7 -163.1(7)
N1 Ti N2 C7 -102.3(2)
N4 Ti N2 C7 163.9(2)
N5 Ti N2 C7 -18.2(2)
Cl Ti N2 C7 70.3(2)
N3 Ti N2 C5 -45.8(8)
N1 Ti N2 C5 15.0(2)
N4 Ti N2 C5 -78.8(2)
N5 Ti N2 C5 99.1(2)
Cl Ti N2 C5 -172.4(2)
N1 Ti N3 C8 -117.7(19)
N4 Ti N3 C8 -26.1(19)
N5 Ti N3 C8 156.2(19)
Cl Ti N3 C8 66.6(19)
N2 Ti N3 C8 -59(2)
N3 Ti N4 C12 92.7(3)
N1 Ti N4 C12 -166.5(3)
N5 Ti N4 C12 -125.0(15)
Cl Ti N4 C12 -9.3(3)
N2 Ti N4 C12 -92.4(3)
N3 Ti N4 C16 -79.1(3)
N1 Ti N4 C16 21.6(3)
N5 Ti N4 C16 63.1(17)
Cl Ti N4 C16 178.9(3)
N2 Ti N4 C16 95.8(3)
N3 Ti N5 C21 -53.5(3)
N1 Ti N5 C21 -154.1(3)
N4 Ti N5 C21 164.3(15)
Cl Ti N5 C21 48.5(3)
N2 Ti N5 C21 131.9(3)
N3 Ti N5 C17 115.9(3)
N1 Ti N5 C17 15.3(3)
N4 Ti N5 C17 -26.3(17)
Cl Ti N5 C17 -142.1(3)
N2 Ti N5 C17 -58.7(3)
C4 N1 C1 C2 -0.4(4)
Ti N1 C1 C2 -156.6(3)
N1 C1 C2 C3 0.6(4)
C1 C2 C3 C4 -0.5(4)
C2 C3 C4 N1 0.3(4)
C2 C3 C4 C5 -172.2(4)
C1 N1 C4 C3 0.1(4)
Ti N1 C4 C3 158.9(2)
C1 N1 C4 C5 173.8(3)
Ti N1 C4 C5 -27.3(4)
C6 N2 C5 C4 -157.6(3)
C7 N2 C5 C4 85.6(4)
Ti N2 C5 C4 -31.5(3)
C3 C4 C5 N2 -147.3(4)
N1 C4 C5 N2 40.7(4)
Ti N3 C8 C11 -167.5(18)
Ti N3 C8 C9 -47(2)
Ti N3 C8 C10 72(2)
C16 N4 C12 C13 -0.7(5)
Ti N4 C12 C13 -172.8(3)
N4 C12 C13 C14 -0.1(6)
C12 C13 C14 C15 0.9(6)
C13 C14 C15 C16 -0.9(6)
C12 N4 C16 C15 0.8(5)
Ti N4 C16 C15 173.1(3)
C14 C15 C16 N4 0.0(6)
C21 N5 C17 C18 -3.1(5)
Ti N5 C17 C18 -172.6(3)
N5 C17 C18 C19 2.1(6)
C17 C18 C19 C20 -0.3(6)
C18 C19 C20 C21 -0.4(6)
C17 N5 C21 C20 2.3(6)
Ti N5 C21 C20 172.7(3)
C19 C20 C21 N5 -0.7(6)
C27 C22 C23 C24 1.1(6)
C28 C22 C23 C24 -179.3(4)
C22 C23 C24 C25 -1.0(7)
C23 C24 C25 C26 -0.1(7)
C24 C25 C26 C27 1.0(7)
C25 C26 C27 C22 -0.9(7)
C23 C22 C27 C26 -0.1(6)
C28 C22 C27 C26 -179.7(5)
